data_4061863
_journal_name_full Organometallics
_journal_year 2003
_chemical_formula_moiety 'C6 H6 N O6 Os2, C6 O6 Os2, C F3 O3 S '
_chemical_formula_sum 'C13 H6 F3 N O15 Os4 S'
_chemical_formula_weight 1266.04
_space_group_IT_number 33
_space_group_name_Hall 'P 2c -2n'
_space_group_name_H-M_alt 'P n a 21'
_symmetry_cell_setting orthorhombic
_symmetry_Int_Tables_number 33
_symmetry_space_group_name_Hall 'P 2c -2n'
_symmetry_space_group_name_H-M 'P n a 21'
_cell_angle_alpha 90
_cell_angle_beta 90
_cell_angle_gamma 90
_cell_formula_units_Z 4
_cell_length_a 14.561(1)
_cell_length_b 17.096(2)
_cell_length_c 10.391(1)
_cell_measurement_temperature 298.2
_cell_volume 2586.7(4)
_diffrn_ambient_temperature 298.2
_exptl_crystal_density_diffrn 3.251
_cod_depositor_comments
;
The following automatic conversions were performed:

'_atom_site_thermal_displace_type' tag value 'Uij' was replaced with
'Uani' value 43 times.

Automatic conversion script
Id: cif_fix_values 1646 2011-03-28 12:23:43Z adriana 
;
_cod_database_code 4061863

loop_
_symmetry_equiv_pos_as_xyz
'  +x,  +y,  +z'
'  -x,  -y,1/2+z'
1/2-x,1/2+y,1/2+z
'1/2+x,1/2-y,  +z'

loop_
_atom_site_aniso_label
_atom_site_aniso_U_11
_atom_site_aniso_U_22
_atom_site_aniso_U_33
_atom_site_aniso_U_12
_atom_site_aniso_U_13
_atom_site_aniso_U_23
Os(1) 0.0388(4) 0.0423(5) 0.0351(4) 0.0038(4) 0.0013(4) 0.0084(4)
Os(2) 0.0526(5) 0.0496(5) 0.0353(4) -0.0009(4) 0.0057(4) 0.0051(5)
Os(3) 0.0437(4) 0.0471(6) 0.0450(5) -0.0061(4) -0.0096(4) 0.0071(5)
Os(4) 0.0423(4) 0.0422(5) 0.0385(5) 0.0010(4) -0.0080(4) 0.0064(5)
S(1) 0.072(4) 0.061(4) 0.058(4) 0.000(3) 0.012(4) 0.003(4)
F(1) 0.19(2) 0.06(1) 0.15(2) -0.03(1) -0.05(1) 0.00(1)
F(2) 0.079(10) 0.12(1) 0.10(1) 0.027(9) 0.007(9) 0.05(1)
F(3) 0.080(10) 0.16(2) 0.11(2) 0.06(1) 0.022(9) 0.04(1)
O(1) 0.060(9) 0.05(1) 0.07(1) 0.009(9) -0.003(8) 0.003(9)
O(2) 0.06(1) 0.08(1) 0.11(2) 0.019(9) -0.01(1) -0.01(1)
O(3) 0.09(1) 0.18(2) 0.031(9) 0.03(1) 0.026(9) 0.03(1)
O(4) 0.34(4) 0.11(2) 0.06(1) -0.08(2) 0.00(2) 0.00(1)
O(5) 0.07(1) 0.17(2) 0.07(1) 0.04(1) 0.03(1) 0.01(2)
O(6) 0.07(1) 0.08(1) 0.06(1) -0.014(9) -0.007(9) 0.04(1)
O(7) 0.11(1) 0.11(2) 0.08(1) -0.07(1) -0.04(1) 0.03(1)
O(8) 0.10(1) 0.11(2) 0.09(1) -0.02(1) 0.01(1) -0.04(1)
O(9) 0.045(10) 0.14(2) 0.11(2) 0.01(1) -0.01(1) 0.01(1)
O(10) 0.08(1) 0.07(1) 0.09(1) -0.01(1) -0.022(10) 0.04(1)
O(11) 0.13(2) 0.14(2) 0.08(1) 0.07(2) 0.02(1) 0.01(1)
O(12) 0.048(9) 0.09(1) 0.06(1) -0.008(9) -0.014(8) 0.001(9)
O(13) 0.09(1) 0.08(1) 0.041(10) -0.021(9) -0.003(9) 0.017(10)
O(14) 0.08(1) 0.09(2) 0.18(2) 0.02(1) 0.05(1) 0.06(2)
O(15) 0.14(2) 0.14(2) 0.05(1) -0.04(2) 0.01(1) -0.02(1)
N(1) 0.035(8) 0.04(1) 0.030(9) 0.000(7) -0.011(6) -0.008(7)
C(1) 0.03(1) 0.07(2) 0.02(1) 0.01(1) -0.007(9) 0.01(1)
C(2) 0.07(2) 0.07(2) 0.05(1) 0.02(1) 0.00(1) 0.01(1)
C(3) 0.02(1) 0.06(2) 0.08(2) 0.01(1) 0.00(1) 0.00(1)
C(5) 0.08(2) 0.13(3) 0.03(1) -0.01(2) 0.03(1) 0.00(2)
C(6) 0.05(1) 0.07(2) 0.07(2) 0.01(1) 0.01(1) 0.01(1)
C(7) 0.07(2) 0.05(2) 0.11(2) -0.01(1) -0.02(2) -0.02(2)
C(8) 0.06(1) 0.06(2) 0.05(2) 0.01(1) -0.01(1) -0.01(1)
C(9) 0.07(2) 0.08(2) 0.04(1) -0.02(1) 0.01(1) 0.01(1)
C(10) 0.07(1) 0.05(2) 0.08(2) 0.00(1) -0.05(2) -0.03(2)
C(12) 0.04(1) 0.07(2) 0.05(2) -0.01(1) 0.01(1) 0.02(1)
C(13) 0.09(2) 0.05(2) 0.07(2) 0.02(2) 0.01(2) 0.02(1)

loop_
_atom_site_label
_atom_site_fract_x
_atom_site_fract_y
_atom_site_fract_z
_atom_site_U_iso_or_equiv
_atom_site_thermal_displace_type
_atom_site_calc_flag
_atom_site_calc_attached_atom
Os(1) 0.26109(5) -0.03582(5) 0.4609 0.0387(2) Uani ? ?
Os(2) 0.29684(5) 0.01918(5) 0.1888(1) 0.0458(2) Uani ? ?
Os(3) 0.33762(5) 0.12358(6) 0.3928(1) 0.0452(3) Uani ? ?
Os(4) 0.14156(5) 0.11717(5) 0.2985(1) 0.0410(2) Uani ? ?
S(1) 0.5727(4) 0.3890(4) 0.7942(7) 0.064(2) Uani ? ?
F(1) 0.528(1) 0.2445(10) 0.750(2) 0.133(8) Uani ? ?
F(2) 0.5283(10) 0.2748(10) 0.943(2) 0.098(6) Uani ? ?
F(3) 0.653(1) 0.257(1) 0.847(2) 0.119(7) Uani ? ?
O(1) 0.1711(10) -0.193(1) 0.434(1) 0.062(6) Uani ? ?
O(2) 0.452(1) -0.105(1) 0.496(2) 0.082(7) Uani ? ?
O(3) 0.243(1) -0.046(1) 0.753(2) 0.102(7) Uani ? ?
O(4) 0.227(2) -0.106(1) 0.013(2) 0.17(1) Uani ? ?
O(5) 0.490(1) -0.044(1) 0.196(2) 0.105(7) Uani ? ?
O(6) 0.338(1) 0.130(1) -0.024(2) 0.073(6) Uani ? ?
O(7) 0.389(1) 0.253(1) 0.219(2) 0.101(8) Uani ? ?
O(8) 0.341(1) 0.225(1) 0.638(2) 0.099(8) Uani ? ?
O(9) 0.540(1) 0.075(1) 0.404(2) 0.097(7) Uani ? ?
O(10) 0.177(1) 0.259(1) 0.132(2) 0.082(7) Uani ? ?
O(11) 0.029(1) 0.223(1) 0.474(2) 0.116(8) Uani ? ?
O(12) -0.0324(9) 0.076(1) 0.153(1) 0.065(6) Uani ? ?
O(13) 0.627(1) 0.3928(10) 0.678(2) 0.072(6) Uani ? ?
O(14) 0.477(1) 0.409(1) 0.779(2) 0.116(8) Uani ? ?
O(15) 0.613(1) 0.424(1) 0.904(2) 0.113(8) Uani ? ?
N(1) 0.1354(9) 0.0237(9) 0.431(1) 0.036(5) Uani ? ?
C(1) 0.205(1) -0.132(1) 0.449(2) 0.044(6) Uani ? ?
C(2) 0.381(2) -0.081(2) 0.483(2) 0.064(8) Uani ? ?
C(3) 0.248(1) -0.039(2) 0.646(3) 0.058(8) Uani ? ?
C(4) 0.257(2) -0.055(2) 0.085(3) 0.081(8) Uani ? ?
C(5) 0.416(2) -0.017(2) 0.192(2) 0.081(9) Uani ? ?
C(6) 0.322(1) 0.093(2) 0.061(3) 0.060(8) Uani ? ?
C(7) 0.367(2) 0.203(2) 0.292(4) 0.077(9) Uani ? ?
C(8) 0.342(1) 0.186(2) 0.546(2) 0.057(8) Uani ? ?
C(9) 0.463(2) 0.093(2) 0.400(2) 0.067(8) Uani ? ?
C(10) 0.165(1) 0.202(1) 0.195(3) 0.067(8) Uani ? ?
C(11) 0.072(2) 0.186(2) 0.411(3) 0.067(7) Uani ? ?
C(12) 0.031(1) 0.090(1) 0.211(2) 0.054(7) Uani ? ?
C(13) 0.572(2) 0.286(2) 0.830(3) 0.067(9) Uani ? ?
H(1) 0.2979 -0.0703 0.3148 0.0608 Uani ? ?
H(2) 0.3382 0.0321 0.5156 0.0608 Uani ? ?
H(3) 0.1804 0.0800 0.1550 0.0608 Uani ? ?
H(4) 0.2207 0.1824 0.3558 0.0608 Uani ? ?
H(5) 0.0950 -0.0105 0.4030 0.0436 Uani ? ?
H(6) 0.1171 0.0424 0.5058 0.0436 Uani ? ?

loop_
_geom_bond_atom_site_label_1
_geom_bond_atom_site_label_2
_geom_bond_distance
_geom_bond_site_symmetry_1
_geom_bond_site_symmetry_2
_geom_bond_publ_flag
Os(1) Os(2) 3.024(1) ? ? yes
Os(1) Os(3) 3.028(1) ? ? yes
Os(1) N(1) 2.12(1) ? ? yes
Os(1) C(1) 1.84(3) ? ? yes
Os(1) C(2) 1.92(2) ? ? yes
Os(1) C(3) 1.94(3) ? ? yes
Os(2) Os(3) 2.834(1) ? ? yes
Os(2) Os(4) 3.036(1) ? ? yes
Os(2) C(4) 1.76(3) ? ? yes
Os(2) C(5) 1.85(3) ? ? yes
Os(2) C(6) 1.87(3) ? ? yes
Os(3) Os(4) 3.020(1) ? ? yes
Os(3) C(7) 1.78(3) ? ? yes
Os(3) C(8) 1.91(3) ? ? yes
Os(3) C(9) 1.90(3) ? ? yes
Os(4) N(1) 2.11(2) ? ? yes
Os(4) C(10) 1.84(3) ? ? yes
Os(4) C(11) 1.94(3) ? ? yes
Os(4) C(12) 1.90(2) ? ? yes
S(1) O(13) 1.44(2) ? ? yes
S(1) O(14) 1.44(2) ? ? yes
S(1) O(15) 1.41(2) ? ? yes
S(1) C(13) 1.80(3) ? ? yes
F(1) C(13) 1.27(3) ? ? yes
F(2) C(13) 1.35(3) ? ? yes
F(3) C(13) 1.29(3) ? ? yes
O(1) C(1) 1.17(2) ? ? yes
O(2) C(2) 1.13(2) ? ? yes
O(3) C(3) 1.12(3) ? ? yes
O(4) C(4) 1.22(3) ? ? yes
O(5) C(5) 1.17(2) ? ? yes
O(6) C(6) 1.11(3) ? ? yes
O(7) C(7) 1.18(3) ? ? yes
O(8) C(8) 1.17(3) ? ? yes
O(9) C(9) 1.17(2) ? ? yes
O(10) C(10) 1.17(3) ? ? yes
O(11) C(11) 1.11(3) ? ? yes
O(12) C(12) 1.13(2) ? ? yes
